data_2230364
loop_
_publ_author_name
'Pan, Chen'
'Cai, Bin'
'Pei, Wen-Bo'

_publ_section_title
;
 Bis(3,5,7-triaza-1-azoniatricyclo[3.3.1.1^3,7^]decane)
 bis(1,2-dicyanoethene-1,2-dithiolato)nickelate(II)
;
_journal_coeditor_code IM2281
_journal_issue 6
_journal_name_full 'Acta Crystallographica Section E'
_journal_page_first m730
_journal_paper_doi 10.1107/S160053681101645X
_journal_volume 67
_journal_year 2011
_chemical_formula_iupac '(C6 H13 N4)2 [Ni (C4 N2 S2)2]'
_chemical_formula_moiety '2(C6 H13 N4 +), C8 N4 Ni S4 2-'
_chemical_formula_sum 'C20 H26 N12 Ni S4'
_chemical_formula_weight 621.50
_chemical_melting_point 448
_chemical_name_systematic
;
Bis(3,5,7-triaza-1-azoniatricyclo[3.3.1.1^3,7^]decane)
bis(1,2-dicyanoethene-1,2-dithiolato)nickelate(II)
;
_space_group_IT_number 14
_symmetry_cell_setting monoclinic
_symmetry_space_group_name_Hall '-P 2yn'
_symmetry_space_group_name_H-M 'P 1 21/n 1'
_atom_sites_solution_hydrogens geom
_atom_sites_solution_primary direct
_atom_sites_solution_secondary difmap
_audit_creation_method SHELXL-97
_cell_angle_alpha 90.00
_cell_angle_beta 112.212(2)
_cell_angle_gamma 90.00
_cell_formula_units_Z 2
_cell_length_a 10.2274(9)
_cell_length_b 10.7676(10)
_cell_length_c 12.7030(11)
_cell_measurement_reflns_used 8518
_cell_measurement_temperature 296(2)
_cell_measurement_theta_max 25.99
_cell_measurement_theta_min 2.19
_cell_volume 1295.1(2)
_computing_cell_refinement 'SAINT (Siemens, 1996)'
_computing_data_collection 'SMART (Siemens, 1996)'
_computing_data_reduction 'SAINT (Siemens, 1996)'
_computing_molecular_graphics 'SHELXTL (Sheldrick, 2008)'
_computing_publication_material 'SHELXTL (Sheldrick, 2008)'
_computing_structure_refinement 'SHELXL97 (Sheldrick, 2008)'
_computing_structure_solution 'SHELXS97 (Sheldrick, 2008)'
_diffrn_ambient_temperature 296(2)
_diffrn_measured_fraction_theta_full 0.996
_diffrn_measured_fraction_theta_max 0.996
_diffrn_measurement_device_type 'Siemens SMART CCD area-detector'
_diffrn_measurement_method '\f and \w'
_diffrn_radiation_monochromator graphite
_diffrn_radiation_source 'fine-focus sealed tube'
_diffrn_radiation_type MoK\a
_diffrn_radiation_wavelength 0.71073
_diffrn_reflns_av_R_equivalents 0.0487
_diffrn_reflns_av_sigmaI/netI 0.0611
_diffrn_reflns_limit_h_max 12
_diffrn_reflns_limit_h_min -12
_diffrn_reflns_limit_k_max 9
_diffrn_reflns_limit_k_min -13
_diffrn_reflns_limit_l_max 15
_diffrn_reflns_limit_l_min -15
_diffrn_reflns_number 7528
_diffrn_reflns_theta_full 25.99
_diffrn_reflns_theta_max 25.99
_diffrn_reflns_theta_min 2.19
_exptl_absorpt_coefficient_mu 1.109
_exptl_absorpt_correction_T_max 0.847
_exptl_absorpt_correction_T_min 0.819
_exptl_absorpt_correction_type multi-scan
_exptl_absorpt_process_details '(SADABS; Sheldrick 2002)'
_exptl_crystal_colour red
_exptl_crystal_density_diffrn 1.594
_exptl_crystal_density_method 'not measured'
_exptl_crystal_description block-shaped
_exptl_crystal_F_000 644
_exptl_crystal_size_max 0.2
_exptl_crystal_size_mid 0.15
_exptl_crystal_size_min 0.15
_refine_diff_density_max 0.483
_refine_diff_density_min -0.333
_refine_ls_extinction_method none
_refine_ls_goodness_of_fit_ref 0.999
_refine_ls_hydrogen_treatment mixed
_refine_ls_matrix_type full
_refine_ls_number_parameters 173
_refine_ls_number_reflns 2530
_refine_ls_number_restraints 0
_refine_ls_restrained_S_all 0.999
_refine_ls_R_factor_all 0.0695
_refine_ls_R_factor_gt 0.0384
_refine_ls_shift/su_max 0.000
_refine_ls_shift/su_mean 0.000
_refine_ls_structure_factor_coef Fsqd
_refine_ls_weighting_details 'calc w=1/[\s^2^(Fo^2^)+(0.0279P)^2^+0.0000P] where P=(Fo^2^+2Fc^2^)/3'
_refine_ls_weighting_scheme calc
_refine_ls_wR_factor_gt 0.0696
_refine_ls_wR_factor_ref 0.0752
_reflns_number_gt 1784
_reflns_number_total 2530
_reflns_threshold_expression I>2\s(I)
_cod_data_source_file im2281.cif
_cod_data_source_block I
_cod_original_sg_symbol_H-M 'P 21/n'
_cod_database_code 2230364
_cod_database_fobs_code 2230364

loop_
_symmetry_equiv_pos_as_xyz
'x, y, z'
'-x+1/2, y+1/2, -z+1/2'
'-x, -y, -z'
'x-1/2, -y-1/2, z-1/2'

loop_
_atom_site_type_symbol
_atom_site_label
_atom_site_fract_x
_atom_site_fract_y
_atom_site_fract_z
_atom_site_U_iso_or_equiv
_atom_site_adp_type
_atom_site_calc_flag
_atom_site_refinement_flags
_atom_site_occupancy
_atom_site_symmetry_multiplicity
_atom_site_disorder_assembly
_atom_site_disorder_group
C C1 0.1231(3) 1.2643(3) 0.0413(2) 0.0280(7) Uani d . 1 1 . .
C C2 0.1719(3) 1.3813(3) 0.0941(2) 0.0340(7) Uani d . 1 1 . .
C C3 -0.0743(3) 0.7460(3) 0.0733(2) 0.0293(7) Uani d . 1 1 . .
C C4 -0.0880(3) 0.6437(3) 0.1406(2) 0.0365(8) Uani d . 1 1 . .
C C5 0.1017(3) 0.1801(3) 0.5935(2) 0.0482(9) Uani d . 1 1 . .
H H5A 0.0671 0.2124 0.6494 0.058 Uiso calc R 1 1 . .
H H5B 0.1362 0.0965 0.6162 0.058 Uiso calc R 1 1 . .
C C6 0.1637(3) 0.3842(3) 0.5569(2) 0.0416(8) Uani d . 1 1 . .
H H6A 0.1299 0.4190 0.6124 0.050 Uiso calc R 1 1 . .
H H6B 0.2399 0.4365 0.5547 0.050 Uiso calc R 1 1 . .
C C7 0.0982(3) 0.3365(3) 0.3613(2) 0.0408(8) Uani d . 1 1 . .
H H7A 0.1731 0.3893 0.3573 0.049 Uiso calc R 1 1 . .
H H7B 0.0222 0.3356 0.2869 0.049 Uiso calc R 1 1 . .
C C8 -0.0650(3) 0.3039(3) 0.4492(3) 0.0505(9) Uani d . 1 1 . .
H H8A -0.1421 0.3029 0.3755 0.061 Uiso calc R 1 1 . .
H H8B -0.1007 0.3376 0.5039 0.061 Uiso calc R 1 1 . .
C C9 0.2719(3) 0.2090(3) 0.5110(2) 0.0380(8) Uani d . 1 1 . .
H H9A 0.3093 0.1261 0.5334 0.046 Uiso calc R 1 1 . .
H H9B 0.3478 0.2615 0.5086 0.046 Uiso calc R 1 1 . .
C C10 0.0343(3) 0.1257(3) 0.3993(3) 0.0461(9) Uani d . 1 1 . .
H H10A -0.0421 0.1245 0.3251 0.055 Uiso calc R 1 1 . .
H H10B 0.0667 0.0412 0.4194 0.055 Uiso calc R 1 1 . .
N N1 0.2058(3) 1.4760(3) 0.1335(2) 0.0540(8) Uani d . 1 1 . .
N N2 -0.1037(3) 0.5627(3) 0.1924(2) 0.0576(9) Uani d . 1 1 . .
N N3 -0.0157(3) 0.1754(3) 0.4820(2) 0.0454(7) Uani d . 1 1 . .
N N4 0.2179(3) 0.2575(2) 0.59227(18) 0.0382(6) Uani d . 1 1 . .
N N5 0.0478(3) 0.3842(2) 0.44391(19) 0.0377(6) Uani d . 1 1 . .
N N6 0.1541(3) 0.2049(2) 0.3949(2) 0.0347(6) Uani d . 1 1 . .
Ni Ni1 0.0000 1.0000 0.0000 0.02636(15) Uani d S 1 2 . .
S S1 0.11966(8) 1.13766(7) 0.12444(5) 0.0364(2) Uani d . 1 1 . .
S S2 0.00440(9) 0.88177(8) 0.14071(5) 0.0384(2) Uani d . 1 1 . .
H H1 0.189(3) 0.175(3) 0.348(2) 0.031(8) Uiso d . 1 1 . .

loop_
_atom_site_aniso_label
_atom_site_aniso_U_11
_atom_site_aniso_U_22
_atom_site_aniso_U_33
_atom_site_aniso_U_12
_atom_site_aniso_U_13
_atom_site_aniso_U_23
C1 0.0344(16) 0.0198(16) 0.0287(14) -0.0032(14) 0.0108(12) 0.0003(12)
C2 0.0470(19) 0.030(2) 0.0262(14) -0.0073(16) 0.0150(14) 0.0020(14)
C3 0.0359(17) 0.0241(17) 0.0312(14) -0.0033(14) 0.0166(13) 0.0006(13)
C4 0.0475(19) 0.033(2) 0.0295(15) -0.0052(17) 0.0157(14) -0.0044(15)
C5 0.065(2) 0.043(2) 0.0456(18) -0.0046(19) 0.0315(18) 0.0071(16)
C6 0.056(2) 0.030(2) 0.0441(17) 0.0013(17) 0.0251(16) -0.0042(15)
C7 0.057(2) 0.030(2) 0.0391(16) 0.0067(17) 0.0233(15) 0.0081(15)
C8 0.042(2) 0.055(3) 0.061(2) 0.0079(19) 0.0267(17) -0.0028(19)
C9 0.0333(17) 0.034(2) 0.0450(17) 0.0032(15) 0.0125(14) 0.0010(15)
C10 0.049(2) 0.032(2) 0.0549(19) -0.0128(17) 0.0175(16) -0.0037(16)
N1 0.084(2) 0.036(2) 0.0383(14) -0.0203(17) 0.0189(14) -0.0041(13)
N2 0.094(2) 0.042(2) 0.0406(15) -0.0115(18) 0.0292(16) 0.0059(15)
N3 0.0440(16) 0.0391(17) 0.0607(17) -0.0061(15) 0.0286(14) -0.0016(15)
N4 0.0474(16) 0.0313(16) 0.0359(13) 0.0021(14) 0.0158(12) -0.0007(12)
N5 0.0460(15) 0.0306(17) 0.0420(14) 0.0071(13) 0.0228(12) 0.0028(12)
N6 0.0437(16) 0.0305(17) 0.0354(13) 0.0040(13) 0.0212(12) -0.0046(12)
Ni1 0.0352(3) 0.0193(3) 0.0253(2) -0.0012(3) 0.0122(2) -0.0014(2)
S1 0.0552(5) 0.0234(4) 0.0241(3) -0.0058(4) 0.0076(3) 0.0014(3)
S2 0.0607(5) 0.0292(5) 0.0253(4) -0.0124(4) 0.0162(4) -0.0043(3)

loop_
_atom_type_symbol
_atom_type_description
_atom_type_scat_dispersion_real
_atom_type_scat_dispersion_imag
_atom_type_scat_source
C C 0.0033 0.0016 'International Tables Vol C Tables 4.2.6.8 and 6.1.1.4'
H H 0.0000 0.0000 'International Tables Vol C Tables 4.2.6.8 and 6.1.1.4'
N N 0.0061 0.0033 'International Tables Vol C Tables 4.2.6.8 and 6.1.1.4'
S S 0.1246 0.1234 'International Tables Vol C Tables 4.2.6.8 and 6.1.1.4'
Ni Ni 0.3393 1.1124 'International Tables Vol C Tables 4.2.6.8 and 6.1.1.4'

loop_
_geom_angle_atom_site_label_1
_geom_angle_atom_site_label_2
_geom_angle_atom_site_label_3
_geom_angle_site_symmetry_1
_geom_angle_site_symmetry_3
_geom_angle
_geom_angle_publ_flag
C3 C1 C2 3_575 . 119.9(3) ?
C3 C1 S1 3_575 . 120.4(2) ?
C2 C1 S1 . . 119.57(19) ?
N1 C2 C1 . . 177.4(4) ?
C1 C3 C4 3_575 . 120.0(3) ?
C1 C3 S2 3_575 . 121.0(2) ?
C4 C3 S2 . . 119.06(19) ?
N2 C4 C3 . . 177.7(3) ?
N4 C5 N3 . . 112.5(2) ?
N4 C5 H5A . . 109.1 ?
N3 C5 H5A . . 109.1 ?
N4 C5 H5B . . 109.1 ?
N3 C5 H5B . . 109.1 ?
H5A C5 H5B . . 107.8 ?
N5 C6 N4 . . 111.5(2) ?
N5 C6 H6A . . 109.3 ?
N4 C6 H6A . . 109.3 ?
N5 C6 H6B . . 109.3 ?
N4 C6 H6B . . 109.3 ?
H6A C6 H6B . . 108.0 ?
N5 C7 N6 . . 109.2(2) ?
N5 C7 H7A . . 109.8 ?
N6 C7 H7A . . 109.8 ?
N5 C7 H7B . . 109.8 ?
N6 C7 H7B . . 109.8 ?
H7A C7 H7B . . 108.3 ?
N5 C8 N3 . . 112.1(2) ?
N5 C8 H8A . . 109.2 ?
N3 C8 H8A . . 109.2 ?
N5 C8 H8B . . 109.2 ?
N3 C8 H8B . . 109.2 ?
H8A C8 H8B . . 107.9 ?
N4 C9 N6 . . 109.3(2) ?
N4 C9 H9A . . 109.8 ?
N6 C9 H9A . . 109.8 ?
N4 C9 H9B . . 109.8 ?
N6 C9 H9B . . 109.8 ?
H9A C9 H9B . . 108.3 ?
N3 C10 N6 . . 109.6(3) ?
N3 C10 H10A . . 109.7 ?
N6 C10 H10A . . 109.7 ?
N3 C10 H10B . . 109.7 ?
N6 C10 H10B . . 109.7 ?
H10A C10 H10B . . 108.2 ?
C10 N3 C5 . . 109.3(3) ?
C10 N3 C8 . . 108.7(3) ?
C5 N3 C8 . . 107.8(3) ?
C9 N4 C5 . . 109.6(2) ?
C9 N4 C6 . . 108.6(2) ?
C5 N4 C6 . . 108.5(2) ?
C7 N5 C8 . . 109.4(3) ?
C7 N5 C6 . . 109.5(2) ?
C8 N5 C6 . . 108.2(2) ?
C10 N6 C9 . . 109.8(2) ?
C10 N6 C7 . . 108.1(2) ?
C9 N6 C7 . . 108.7(2) ?
C10 N6 H1 . . 111.8(19) ?
C9 N6 H1 . . 107.4(17) ?
C7 N6 H1 . . 111(2) ?
S1 Ni1 S1 3_575 . 180.0 ?
S1 Ni1 S2 3_575 . 91.69(3) ?
S1 Ni1 S2 . . 88.31(3) ?
S1 Ni1 S2 3_575 3_575 88.31(3) ?
S1 Ni1 S2 . 3_575 91.69(3) ?
S2 Ni1 S2 . 3_575 180.00(4) ?
C1 S1 Ni1 . . 103.24(9) ?
C3 S2 Ni1 . . 103.06(9) ?

loop_
_geom_bond_atom_site_label_1
_geom_bond_atom_site_label_2
_geom_bond_site_symmetry_2
_geom_bond_distance
_geom_bond_publ_flag
C1 C3 3_575 1.354(3) ?
C1 C2 . 1.425(4) ?
C1 S1 . 1.733(3) ?
C2 N1 . 1.132(4) ?
C3 C1 3_575 1.354(3) ?
C3 C4 . 1.433(4) ?
C3 S2 . 1.731(3) ?
C4 N2 . 1.139(4) ?
C5 N4 . 1.457(4) ?
C5 N3 . 1.471(4) ?
C5 H5A . 0.9700 ?
C5 H5B . 0.9700 ?
C6 N5 . 1.477(3) ?
C6 N4 . 1.478(4) ?
C6 H6A . 0.9700 ?
C6 H6B . 0.9700 ?
C7 N5 . 1.429(3) ?
C7 N6 . 1.528(4) ?
C7 H7A . 0.9700 ?
C7 H7B . 0.9700 ?
C8 N5 . 1.463(4) ?
C8 N3 . 1.477(4) ?
C8 H8A . 0.9700 ?
C8 H8B . 0.9700 ?
C9 N4 . 1.440(3) ?
C9 N6 . 1.512(3) ?
C9 H9A . 0.9700 ?
C9 H9B . 0.9700 ?
C10 N3 . 1.434(4) ?
C10 N6 . 1.511(4) ?
C10 H10A . 0.9700 ?
C10 H10B . 0.9700 ?
N6 H1 . 0.86(3) ?
Ni1 S1 3_575 2.1751(7) ?
Ni1 S1 . 2.1751(7) ?
Ni1 S2 . 2.1810(7) ?
Ni1 S2 3_575 2.1810(7) ?

loop_
_geom_hbond_atom_site_label_D
_geom_hbond_atom_site_label_H
_geom_hbond_atom_site_label_A
_geom_hbond_site_symmetry_A
_geom_hbond_distance_DH
_geom_hbond_distance_HA
_geom_hbond_distance_DA
_geom_hbond_angle_DHA
_geom_hbond_publ_flag
N6 H1 N1 2_535 0.87(4) 2.37(4) 2.941(5) 124(3) yes
